data_4506418
loop_
_publ_author_name
'Lee, Mijoon'
'Ikejiri, Masahiro'
'Klimpel, Dennis'
'Toth, Marta'
'Espahbodi, Mana'
'Hesek, Dusan'
'Forbes, Christopher'
'Kumarasiri, Malika'
'Noll, Bruce C.'
'Chang, Mayland'
'Mobashery, Shahriar'

_publ_section_title
;
 Structure-Activity Relationship for Thiirane-Based Gelatinase Inhibitors.
;
_journal_issue 6
_journal_name_full 'ACS medicinal chemistry letters'
_journal_page_first 490
_journal_page_last 495
_journal_paper_doi 10.1021/ml300050b
_journal_volume 3
_journal_year 2012
_chemical_compound_source synthesized
_chemical_formula_moiety 'C15 H9 F4 I O3 S2'
_chemical_formula_sum 'C15 H9 F4 I O3 S2'
_chemical_formula_weight 504.24
_space_group_IT_number 14
_symmetry_cell_setting monoclinic
_symmetry_Int_Tables_number 14
_symmetry_space_group_name_Hall '-P 2yn'
_symmetry_space_group_name_H-M 'P 1 21/n 1'
_atom_sites_solution_hydrogens geom
_atom_sites_solution_primary direct
_atom_sites_solution_secondary difmap
_audit_creation_method SHELXL-97
_cell_angle_alpha 90.00
_cell_angle_beta 111.768(2)
_cell_angle_gamma 90.00
_cell_formula_units_Z 4
_cell_length_a 16.9301(8)
_cell_length_b 5.6351(3)
_cell_length_c 18.5698(8)
_cell_measurement_reflns_used 9915
_cell_measurement_temperature 100(2)
_cell_measurement_theta_max 69.1903
_cell_measurement_theta_min 3.0205
_cell_volume 1645.28(14)
_computing_cell_refinement 'APEX2/SAINT (Bruker, 2007)'
_computing_data_collection 'APEX2 (Bruker, 2007)'
_computing_data_reduction 'SAINT/XPREP (Bruker, 2007; Sheldrick, 2008)'
_computing_molecular_graphics 'XP (Sheldrick, 2008)'
_computing_publication_material 'XCIF (Sheldrick, 2008)/enCIFer (CCDC, 2005)'
_computing_structure_refinement 'XL (Sheldrick, 2008)'
_computing_structure_solution 'XS (Sheldrick, 2008)'
_diffrn_ambient_temperature 100(2)
_diffrn_detector_area_resol_mean 8.33
_diffrn_measured_fraction_theta_full 0.983
_diffrn_measured_fraction_theta_max 0.983
_diffrn_measurement_device_type 'Bruker SMART Apex CCD diffractometer'
_diffrn_measurement_method '\f and \w scans'
_diffrn_radiation_monochromator graphite
_diffrn_radiation_probe x-ray
_diffrn_radiation_type CuK\a
_diffrn_radiation_wavelength 1.54178
_diffrn_reflns_av_R_equivalents 0.0305
_diffrn_reflns_av_sigmaI/netI 0.0257
_diffrn_reflns_limit_h_max 20
_diffrn_reflns_limit_h_min -20
_diffrn_reflns_limit_k_max 6
_diffrn_reflns_limit_k_min -5
_diffrn_reflns_limit_l_max 22
_diffrn_reflns_limit_l_min -22
_diffrn_reflns_number 19647
_diffrn_reflns_theta_full 69.57
_diffrn_reflns_theta_max 69.57
_diffrn_reflns_theta_min 3.02
_diffrn_source 'fine-focus sealed tube'
_diffrn_source_type 'Siemens KFFCU2K-90'
_exptl_absorpt_coefficient_mu 18.209
_exptl_absorpt_correction_T_max 0.28
_exptl_absorpt_correction_T_min 0.06
_exptl_absorpt_correction_type multi-scan
_exptl_absorpt_process_details 'Sheldrick, G. M. (2006). SADABS. University of G\"ottingen, Germany.'
_exptl_crystal_colour 'clear colorless'
_exptl_crystal_density_diffrn 2.036
_exptl_crystal_density_method 'not measured'
_exptl_crystal_description parallelepiped
_exptl_crystal_F_000 976
_exptl_crystal_size_max 0.30
_exptl_crystal_size_mid 0.13
_exptl_crystal_size_min 0.07
_refine_diff_density_max 1.014
_refine_diff_density_min -0.544
_refine_diff_density_rms 0.102
_refine_ls_extinction_method none
_refine_ls_goodness_of_fit_ref 1.140
_refine_ls_hydrogen_treatment constr
_refine_ls_matrix_type full
_refine_ls_number_parameters 226
_refine_ls_number_reflns 3041
_refine_ls_number_restraints 0
_refine_ls_restrained_S_all 1.140
_refine_ls_R_factor_all 0.0273
_refine_ls_R_factor_gt 0.0266
_refine_ls_shift/su_max 0.001
_refine_ls_shift/su_mean 0.000
_refine_ls_structure_factor_coef Fsqd
_refine_ls_weighting_details 'calc w=1/[\s^2^(Fo^2^)+(0.0269P)^2^+3.9782P] where P=(Fo^2^+2Fc^2^)/3'
_refine_ls_weighting_scheme calc
_refine_ls_wR_factor_gt 0.0645
_refine_ls_wR_factor_ref 0.0648
_reflns_number_gt 2981
_reflns_number_total 3041
_reflns_threshold_expression >2sigma(I)
_cod_data_source_file ml300050b_si_004.cif
_cod_data_source_block compound_25
_cod_original_sg_symbol_H-M 'P 21/n'
_cod_database_code 4506418

loop_
_symmetry_equiv_pos_as_xyz
'x, y, z'
'-x+1/2, y+1/2, -z+1/2'
'-x, -y, -z'
'x-1/2, -y-1/2, z-1/2'

loop_
_atom_site_label
_atom_site_type_symbol
_atom_site_fract_x
_atom_site_fract_y
_atom_site_fract_z
_atom_site_U_iso_or_equiv
_atom_site_adp_type
_atom_site_occupancy
_atom_site_symmetry_multiplicity
_atom_site_calc_flag
_atom_site_refinement_flags
I1 I 1.201025(11) -0.33950(4) 0.104251(10) 0.01678(9) Uani 1 1 d .
S1 S 0.63027(4) 0.52913(13) 0.11338(4) 0.01204(15) Uani 1 1 d .
S2 S 0.72085(5) 0.78136(15) -0.02496(4) 0.01999(17) Uani 1 1 d .
F1 F 1.07924(12) 0.0276(4) 0.31054(10) 0.0211(4) Uani 1 1 d .
F2 F 1.16805(12) -0.2899(4) 0.26224(11) 0.0209(4) Uani 1 1 d .
F3 F 1.08559(12) 0.1081(4) 0.02125(10) 0.0202(4) Uani 1 1 d .
F4 F 0.99909(12) 0.4264(4) 0.07179(10) 0.0205(4) Uani 1 1 d .
O1 O 1.00173(13) 0.4074(4) 0.22134(12) 0.0158(4) Uani 1 1 d .
O2 O 0.61167(15) 0.5974(4) 0.18007(13) 0.0195(5) Uani 1 1 d .
O3 O 0.59107(14) 0.3167(4) 0.07136(14) 0.0197(5) Uani 1 1 d .
C1 C 1.03889(19) 0.2343(6) 0.19245(18) 0.0144(6) Uani 1 1 d .
C2 C 1.12702(19) -0.1130(6) 0.21398(18) 0.0151(6) Uani 1 1 d .
C3 C 1.08149(19) 0.0485(6) 0.23946(17) 0.0150(6) Uani 1 1 d .
C4 C 1.13054(19) -0.0970(6) 0.14099(17) 0.0141(6) Uani 1 1 d .
C5 C 1.08563(19) 0.0853(6) 0.09340(17) 0.0146(6) Uani 1 1 d .
C6 C 1.04085(19) 0.2497(6) 0.11838(18) 0.0152(6) Uani 1 1 d .
C7 C 0.91399(18) 0.4303(6) 0.19084(16) 0.0124(6) Uani 1 1 d .
C8 C 0.8826(2) 0.6219(6) 0.21953(17) 0.0151(6) Uani 1 1 d .
H8 H 0.9203 0.7293 0.2554 0.018 Uiso 1 1 calc R
C9 C 0.7958(2) 0.6532(6) 0.19506(18) 0.0150(6) Uani 1 1 d .
H9 H 0.7732 0.7816 0.2145 0.018 Uiso 1 1 calc R
C10 C 0.74121(18) 0.4958(5) 0.14170(16) 0.0123(6) Uani 1 1 d .
C11 C 0.7731(2) 0.3088(6) 0.11247(17) 0.0142(6) Uani 1 1 d .
H11 H 0.7352 0.2047 0.0754 0.017 Uiso 1 1 calc R
C12 C 0.86033(19) 0.2725(6) 0.13719(17) 0.0129(6) Uani 1 1 d .
H12 H 0.8828 0.1432 0.1180 0.015 Uiso 1 1 calc R
C13 C 0.5993(2) 0.7707(6) 0.04695(17) 0.0139(6) Uani 1 1 d .
H13A H 0.5381 0.8039 0.0342 0.017 Uiso 1 1 calc R
H13B H 0.6316 0.9137 0.0723 0.017 Uiso 1 1 calc R
C14 C 0.61378(19) 0.7256(6) -0.02683(18) 0.0152(6) Uani 1 1 d .
H14 H 0.5846 0.5825 -0.0568 0.018 Uiso 1 1 calc R
C15 C 0.6190(2) 0.9375(7) -0.07520(18) 0.0207(7) Uani 1 1 d .
H15A H 0.6123 1.0968 -0.0557 0.025 Uiso 1 1 calc R
H15B H 0.5928 0.9208 -0.1323 0.025 Uiso 1 1 calc R

loop_
_atom_site_aniso_label
_atom_site_aniso_U_11
_atom_site_aniso_U_22
_atom_site_aniso_U_33
_atom_site_aniso_U_23
_atom_site_aniso_U_13
_atom_site_aniso_U_12
I1 0.01198(12) 0.02187(13) 0.01639(12) -0.00180(7) 0.00515(8) 0.00001(7)
S1 0.0081(3) 0.0128(4) 0.0138(3) 0.0010(3) 0.0024(3) 0.0008(3)
S2 0.0185(4) 0.0242(4) 0.0182(4) -0.0023(3) 0.0078(3) -0.0009(3)
F1 0.0190(10) 0.0341(11) 0.0102(8) 0.0037(8) 0.0053(7) 0.0056(8)
F2 0.0194(10) 0.0243(10) 0.0169(9) 0.0072(8) 0.0042(7) 0.0067(8)
F3 0.0193(9) 0.0322(11) 0.0087(8) 0.0019(7) 0.0048(7) 0.0003(8)
F4 0.0158(9) 0.0262(10) 0.0168(9) 0.0089(8) 0.0030(7) 0.0061(8)
O1 0.0084(10) 0.0208(11) 0.0139(10) -0.0054(9) -0.0008(8) 0.0004(9)
O2 0.0179(11) 0.0236(12) 0.0185(11) 0.0052(9) 0.0087(9) 0.0031(9)
O3 0.0102(11) 0.0149(11) 0.0292(12) -0.0007(9) 0.0018(9) -0.0009(8)
C1 0.0053(13) 0.0214(16) 0.0144(14) -0.0042(12) 0.0012(11) -0.0009(12)
C2 0.0094(14) 0.0185(16) 0.0132(14) 0.0027(12) -0.0006(11) -0.0015(12)
C3 0.0092(14) 0.0258(17) 0.0078(13) 0.0004(12) 0.0008(11) -0.0033(12)
C4 0.0084(14) 0.0186(15) 0.0145(14) -0.0036(12) 0.0032(11) -0.0016(12)
C5 0.0116(14) 0.0228(16) 0.0080(13) -0.0011(12) 0.0021(11) -0.0041(12)
C6 0.0079(14) 0.0196(16) 0.0140(14) 0.0034(12) -0.0007(11) -0.0018(12)
C7 0.0064(14) 0.0179(15) 0.0107(13) 0.0036(11) 0.0005(11) 0.0012(11)
C8 0.0150(16) 0.0149(15) 0.0127(14) -0.0025(11) 0.0020(12) -0.0029(12)
C9 0.0157(16) 0.0154(16) 0.0130(14) -0.0018(11) 0.0042(12) 0.0017(12)
C10 0.0082(14) 0.0160(15) 0.0097(13) 0.0027(11) -0.0002(11) 0.0005(11)
C11 0.0121(15) 0.0148(15) 0.0124(14) -0.0029(11) 0.0007(11) -0.0023(12)
C12 0.0116(15) 0.0136(15) 0.0119(14) -0.0017(11) 0.0025(11) 0.0015(12)
C13 0.0121(14) 0.0132(15) 0.0142(14) 0.0015(11) 0.0024(11) 0.0015(12)
C14 0.0097(14) 0.0180(16) 0.0146(14) -0.0017(12) 0.0006(11) -0.0002(12)
C15 0.0169(16) 0.0325(19) 0.0124(14) -0.0031(13) 0.0051(12) -0.0055(14)

loop_
_atom_type_symbol
_atom_type_description
_atom_type_scat_dispersion_real
_atom_type_scat_dispersion_imag
_atom_type_scat_source
C C 0.0181 0.0091 'International Tables Vol C Tables 4.2.6.8 and 6.1.1.4'
H H 0.0000 0.0000 'International Tables Vol C Tables 4.2.6.8 and 6.1.1.4'
O O 0.0492 0.0322 'International Tables Vol C Tables 4.2.6.8 and 6.1.1.4'
F F 0.0727 0.0534 'International Tables Vol C Tables 4.2.6.8 and 6.1.1.4'
S S 0.3331 0.5567 'International Tables Vol C Tables 4.2.6.8 and 6.1.1.4'
I I -0.3257 6.8362 'International Tables Vol C Tables 4.2.6.8 and 6.1.1.4'

loop_
_geom_angle_atom_site_label_1
_geom_angle_atom_site_label_2
_geom_angle_atom_site_label_3
_geom_angle
O2 S1 O3 118.82(15)
O2 S1 C10 108.72(14)
O3 S1 C10 107.29(14)
O2 S1 C13 106.83(14)
O3 S1 C13 107.47(14)
C10 S1 C13 107.20(14)
C14 S2 C15 48.69(15)
C1 O1 C7 118.9(2)
O1 C1 C3 119.9(3)
O1 C1 C6 121.6(3)
C3 C1 C6 118.3(3)
F2 C2 C4 120.1(3)
F2 C2 C3 118.3(3)
C4 C2 C3 121.6(3)
F1 C3 C1 119.3(3)
F1 C3 C2 120.1(3)
C1 C3 C2 120.5(3)
C2 C4 C5 117.5(3)
C2 C4 I1 121.0(2)
C5 C4 I1 121.5(2)
F3 C5 C6 118.2(3)
F3 C5 C4 120.3(3)
C6 C5 C4 121.5(3)
F4 C6 C5 120.4(3)
F4 C6 C1 119.1(3)
C5 C6 C1 120.5(3)
O1 C7 C12 123.3(3)
O1 C7 C8 114.8(3)
C12 C7 C8 121.9(3)
C9 C8 C7 119.0(3)
C9 C8 H8 120.5
C7 C8 H8 120.5
C8 C9 C10 119.8(3)
C8 C9 H9 120.1
C10 C9 H9 120.1
C11 C10 C9 120.8(3)
C11 C10 S1 119.5(2)
C9 C10 S1 119.8(2)
C10 C11 C12 120.3(3)
C10 C11 H11 119.9
C12 C11 H11 119.9
C11 C12 C7 118.3(3)
C11 C12 H12 120.8
C7 C12 H12 120.8
C14 C13 S1 113.4(2)
C14 C13 H13A 108.9
S1 C13 H13A 108.9
C14 C13 H13B 108.9
S1 C13 H13B 108.9
H13A C13 H13B 107.7
C13 C14 C15 118.2(3)
C13 C14 S2 116.8(2)
C15 C14 S2 66.46(18)
C13 C14 H14 115.5
C15 C14 H14 115.5
S2 C14 H14 115.5
C14 C15 S2 64.85(18)
C14 C15 H15A 117.2
S2 C15 H15A 117.2
C14 C15 H15B 117.2
S2 C15 H15B 117.2
H15A C15 H15B 114.3

loop_
_geom_bond_atom_site_label_1
_geom_bond_atom_site_label_2
_geom_bond_distance
I1 C4 2.088(3)
S1 O2 1.439(2)
S1 O3 1.449(2)
S1 C10 1.763(3)
S1 C13 1.781(3)
S2 C14 1.827(3)
S2 C15 1.851(4)
F1 C3 1.340(3)
F2 C2 1.348(4)
F3 C5 1.346(3)
F4 C6 1.337(4)
O1 C1 1.373(4)
O1 C7 1.386(4)
C1 C3 1.382(5)
C1 C6 1.391(4)
C2 C4 1.382(4)
C2 C3 1.385(5)
C4 C5 1.384(5)
C5 C6 1.382(5)
C7 C12 1.392(4)
C7 C8 1.394(4)
C8 C9 1.379(5)
C8 H8 0.9500
C9 C10 1.394(4)
C9 H9 0.9500
C10 C11 1.384(4)
C11 C12 1.389(4)
C11 H11 0.9500
C12 H12 0.9500
C13 C14 1.500(4)
C13 H13A 0.9900
C13 H13B 0.9900
C14 C15 1.516(5)
C14 H14 1.0000
C15 H15A 0.9900
C15 H15B 0.9900
